data_4108429
loop_
_publ_author_name
'Ivan E. Kareev'
'Alexey A. Popov'
'Igor V. Kuvychko'
'Natalia B. Shustova'
'Sergey F. Lebedkin'
'Vyachevslav P. Bubnov'
'Oren P. Anderson'
'Konrad Seppelt'
'Steven H. Strauss'
'Olga V. Boltalina'

_publ_section_title
;
 Synthesis and X-ray or NMR/DFT Structure Elucidation of Twenty-One New
 Trifluoromethyl Derivatives of Soluble Cage Isomers of C76, C78, C84, and
 C90
;
_journal_name_full 'Journal of the American Chemical Society'
_journal_page_first 13471
_journal_page_last 13489
_journal_paper_doi 10.1021/ja8041614
_journal_volume 130
_journal_year 2008
_chemical_formula_moiety 'C88 F30'
_chemical_formula_sum 'C88 F30'
_chemical_formula_weight 1626.88
_chemical_name_systematic
; 
 ? 
;
_space_group_IT_number 15
_symmetry_cell_setting monoclinic
_symmetry_space_group_name_Hall '-C 2yc'
_symmetry_space_group_name_H-M 'C 1 2/c 1'
_atom_sites_solution_hydrogens none
_atom_sites_solution_primary direct
_atom_sites_solution_secondary difmap
_audit_creation_method SHELXL-97
_cell_angle_alpha 90.00
_cell_angle_beta 105.447(2)
_cell_angle_gamma 90.00
_cell_formula_units_Z 4
_cell_length_a 23.8603(7)
_cell_length_b 11.1601(4)
_cell_length_c 22.9338(7)
_cell_measurement_reflns_used 9955
_cell_measurement_temperature 100(1)
_cell_measurement_theta_max 32.06
_cell_measurement_theta_min 2.58
_cell_volume 5886.3(3)
_computing_cell_refinement 'APEX2, v. 2.0-2, Bruker AXS, 2006'
_computing_data_collection 'APEX2, v. 2.0-2, Bruker AXS, 2006'
_computing_data_reduction 'APEX2, v. 2.0-2, Bruker AXS, 2006'
_computing_molecular_graphics 'SHELXTL, v. 6.14, Bruker AXS'
_computing_publication_material 'SHELXTL, v. 6.14, Bruker AXS'
_computing_structure_refinement 'SHELXTL, v. 6.14, Bruker AXS'
_computing_structure_solution 'SHELXTL, v. 6.14, Bruker AXS'
_diffrn_ambient_temperature 100(1)
_diffrn_measured_fraction_theta_full 1.000
_diffrn_measured_fraction_theta_max 1.000
_diffrn_measurement_device_type 'Bruker Kappa APEX II diffractometer'
_diffrn_measurement_method 'phi and omega scans'
_diffrn_radiation_monochromator graphite
_diffrn_radiation_source 'fine-focus sealed tube'
_diffrn_radiation_type MoK\a
_diffrn_radiation_wavelength 0.71073
_diffrn_reflns_av_R_equivalents 0.0437
_diffrn_reflns_av_sigmaI/netI 0.0236
_diffrn_reflns_limit_h_max 29
_diffrn_reflns_limit_h_min -29
_diffrn_reflns_limit_k_max 13
_diffrn_reflns_limit_k_min -13
_diffrn_reflns_limit_l_max 28
_diffrn_reflns_limit_l_min -28
_diffrn_reflns_number 48610
_diffrn_reflns_theta_full 26.37
_diffrn_reflns_theta_max 26.37
_diffrn_reflns_theta_min 1.77
_diffrn_standards_decay_% 0
_diffrn_standards_interval_count 0
_diffrn_standards_interval_time 0
_diffrn_standards_number 0
_exptl_absorpt_coefficient_mu 0.174
_exptl_absorpt_correction_T_max 0.9611
_exptl_absorpt_correction_T_min 0.9194
_exptl_absorpt_correction_type multi-scan
_exptl_absorpt_process_details 'SADABS, v. 2.10, Bruker AXS, Madison, WI'
_exptl_crystal_colour red
_exptl_crystal_density_diffrn 1.836
_exptl_crystal_description plate
_exptl_crystal_F_000 3192
_exptl_crystal_size_max 0.49
_exptl_crystal_size_mid 0.36
_exptl_crystal_size_min 0.23
_platon_squeeze_details
;
;
_refine_diff_density_max 0.417
_refine_diff_density_min -0.282
_refine_diff_density_rms 0.066
_refine_ls_extinction_coef none
_refine_ls_extinction_method none
_refine_ls_goodness_of_fit_ref 1.051
_refine_ls_hydrogen_treatment none
_refine_ls_matrix_type full
_refine_ls_number_parameters 533
_refine_ls_number_reflns 6023
_refine_ls_number_restraints 0
_refine_ls_restrained_S_all 1.051
_refine_ls_R_factor_all 0.0491
_refine_ls_R_factor_gt 0.0441
_refine_ls_shift/su_max 0.001
_refine_ls_shift/su_mean 0.000
_refine_ls_structure_factor_coef Fsqd
_refine_ls_weighting_details 'calc w=1/[\s^2^(Fo^2^)+(0.0718P)^2^+8.2998P] where P=(Fo^2^+2Fc^2^)/3'
_refine_ls_weighting_scheme calc
_refine_ls_wR_factor_gt 0.1195
_refine_ls_wR_factor_ref 0.1230
_reflns_number_gt 5273
_reflns_number_total 6023
_reflns_threshold_expression >2sigma(I)
_cod_data_source_file ja8041614_si_002.cif
_cod_data_source_block ss206
_cod_original_sg_symbol_H-M 'C 2/c'
_cod_database_code 4108429

loop_
_symmetry_equiv_pos_as_xyz
'x, y, z'
'-x, y, -z+1/2'
'x+1/2, y+1/2, z'
'-x+1/2, y+1/2, -z+1/2'
'-x, -y, -z'
'x, -y, z-1/2'
'-x+1/2, -y+1/2, -z'
'x+1/2, -y+1/2, z-1/2'

loop_
_atom_site_label
_atom_site_type_symbol
_atom_site_fract_x
_atom_site_fract_y
_atom_site_fract_z
_atom_site_U_iso_or_equiv
_atom_site_adp_type
_atom_site_occupancy
_atom_site_symmetry_multiplicity
_atom_site_calc_flag
C1 C 0.15190(8) 0.44373(18) 0.17494(8) 0.0205(4) Uani 1 1 d
C2 C 0.15973(7) 0.57027(18) 0.18417(8) 0.0195(4) Uani 1 1 d
C3 C 0.12316(8) 0.65139(17) 0.14477(8) 0.0187(4) Uani 1 1 d
C4 C 0.07699(8) 0.60756(17) 0.09511(8) 0.0180(4) Uani 1 1 d
C5 C 0.06942(8) 0.48504(18) 0.08600(8) 0.0194(4) Uani 1 1 d
C6 C 0.10740(8) 0.40125(18) 0.12655(8) 0.0203(4) Uani 1 1 d
C7 C 0.07281(8) 0.30269(17) 0.13646(8) 0.0197(4) Uani 1 1 d
C8 C 0.08645(8) 0.24873(16) 0.19276(8) 0.0199(4) Uani 1 1 d
C9 C 0.13408(8) 0.28813(17) 0.24161(8) 0.0200(4) Uani 1 1 d
C10 C 0.16532(8) 0.38566(18) 0.23335(8) 0.0198(4) Uani 1 1 d
C11 C 0.18949(7) 0.47712(17) 0.28379(8) 0.0194(4) Uani 1 1 d
C12 C 0.17833(7) 0.59481(18) 0.24760(8) 0.0190(4) Uani 1 1 d
C13 C 0.16046(7) 0.69713(17) 0.26895(8) 0.0175(4) Uani 1 1 d
C14 C 0.12042(7) 0.77534(16) 0.22947(8) 0.0169(4) Uani 1 1 d
C15 C -0.10350(7) 0.75553(16) 0.33168(8) 0.0168(4) Uani 1 1 d
C16 C -0.04387(8) 0.79591(17) 0.37068(8) 0.0172(4) Uani 1 1 d
C17 C -0.02816(8) 0.68753(16) 0.41367(7) 0.0164(4) Uani 1 1 d
C18 C 0.02647(8) 0.64079(16) 0.43011(7) 0.0162(4) Uani 1 1 d
C19 C -0.03478(8) 0.51421(16) 0.06547(7) 0.0169(4) Uani 1 1 d
C20 C 0.01171(8) 0.43648(17) 0.07238(8) 0.0184(4) Uani 1 1 d
C21 C 0.01208(8) 0.32633(16) 0.10501(8) 0.0182(4) Uani 1 1 d
C22 C -0.03363(8) 0.29531(16) 0.12967(8) 0.0183(4) Uani 1 1 d
C23 C -0.01919(8) 0.22354(16) 0.18504(8) 0.0189(4) Uani 1 1 d
C24 C 0.04040(8) 0.20943(16) 0.21711(8) 0.0190(4) Uani 1 1 d
C25 C 0.05843(8) 0.21545(16) 0.28047(8) 0.0191(4) Uani 1 1 d
C26 C 0.12136(8) 0.25817(17) 0.30173(8) 0.0197(4) Uani 1 1 d
C27 C 0.12317(8) 0.37183(17) 0.34055(8) 0.0178(4) Uani 1 1 d
C28 C 0.15313(7) 0.47555(17) 0.33089(8) 0.0178(4) Uani 1 1 d
C29 C 0.14347(7) 0.58770(17) 0.35764(8) 0.0163(3) Uani 1 1 d
C30 C 0.15537(7) 0.71016(17) 0.33321(8) 0.0175(4) Uani 1 1 d
C31 C 0.09805(7) 0.78377(16) 0.32202(8) 0.0159(3) Uani 1 1 d
C32 C 0.07991(7) 0.81844(16) 0.26171(8) 0.0154(3) Uani 1 1 d
C33 C 0.01976(7) 0.83324(16) 0.23140(8) 0.0151(3) Uani 1 1 d
C34 C 0.00051(7) 0.80828(15) 0.33293(8) 0.0151(3) Uani 1 1 d
C35 C 0.05847(7) 0.77588(16) 0.35778(8) 0.0156(3) Uani 1 1 d
C36 C 0.07854(8) 0.69965(16) 0.41551(8) 0.0166(4) Uani 1 1 d
C37 C 0.10977(7) 0.58847(16) 0.39807(7) 0.0160(3) Uani 1 1 d
C38 C -0.08238(8) 0.48317(17) 0.08971(7) 0.0168(4) Uani 1 1 d
C39 C -0.08422(8) 0.37563(17) 0.12139(8) 0.0179(4) Uani 1 1 d
C79 C 0.15721(9) 0.15228(18) 0.33545(9) 0.0245(4) Uani 1 1 d
C80 C 0.25508(8) 0.4583(2) 0.31320(9) 0.0262(4) Uani 1 1 d
C81 C 0.21101(8) 0.77371(18) 0.37323(9) 0.0219(4) Uani 1 1 d
C82 C 0.11387(8) 0.76866(18) 0.47238(8) 0.0208(4) Uani 1 1 d
C83 C -0.04973(8) 0.91519(18) 0.40203(8) 0.0215(4) Uani 1 1 d
F791 F 0.21342(6) 0.17328(13) 0.35519(6) 0.0385(3) Uani 1 1 d
F792 F 0.13820(6) 0.11997(11) 0.38311(5) 0.0306(3) Uani 1 1 d
F793 F 0.14979(6) 0.05786(11) 0.29776(6) 0.0326(3) Uani 1 1 d
F801 F 0.26795(5) 0.34695(13) 0.33063(7) 0.0377(3) Uani 1 1 d
F802 F 0.27446(6) 0.52777(15) 0.36156(8) 0.0509(4) Uani 1 1 d
F803 F 0.28526(5) 0.48567(16) 0.27408(7) 0.0516(5) Uani 1 1 d
F811 F 0.25669(5) 0.75727(13) 0.35079(6) 0.0347(3) Uani 1 1 d
F812 F 0.22611(5) 0.73137(11) 0.42975(5) 0.0276(3) Uani 1 1 d
F813 F 0.20336(5) 0.89108(11) 0.37586(5) 0.0287(3) Uani 1 1 d
F821 F 0.14333(5) 0.86050(11) 0.45855(5) 0.0289(3) Uani 1 1 d
F822 F 0.15154(5) 0.69499(11) 0.50921(5) 0.0276(3) Uani 1 1 d
F823 F 0.07937(5) 0.81254(11) 0.50457(5) 0.0272(3) Uani 1 1 d
F831 F 0.00157(5) 0.95873(11) 0.43317(5) 0.0308(3) Uani 1 1 d
F832 F -0.08294(6) 0.90342(12) 0.44027(6) 0.0328(3) Uani 1 1 d
F833 F -0.07445(6) 0.99792(11) 0.36095(5) 0.0293(3) Uani 1 1 d

loop_
_atom_site_aniso_label
_atom_site_aniso_U_11
_atom_site_aniso_U_22
_atom_site_aniso_U_33
_atom_site_aniso_U_23
_atom_site_aniso_U_13
_atom_site_aniso_U_12
C1 0.0170(8) 0.0281(10) 0.0195(9) 0.0046(8) 0.0100(7) 0.0076(7)
C2 0.0134(8) 0.0272(10) 0.0199(9) 0.0047(7) 0.0079(7) 0.0027(7)
C3 0.0161(8) 0.0255(10) 0.0166(8) 0.0055(7) 0.0079(7) -0.0014(7)
C4 0.0223(9) 0.0223(9) 0.0113(8) 0.0046(7) 0.0076(7) 0.0025(7)
C5 0.0241(9) 0.0254(10) 0.0108(8) 0.0016(7) 0.0083(7) 0.0055(7)
C6 0.0242(9) 0.0246(10) 0.0147(8) 0.0024(7) 0.0098(7) 0.0092(8)
C7 0.0264(9) 0.0177(9) 0.0168(8) -0.0019(7) 0.0091(7) 0.0075(7)
C8 0.0272(9) 0.0142(9) 0.0188(9) -0.0002(7) 0.0070(7) 0.0078(7)
C9 0.0235(9) 0.0207(9) 0.0163(8) 0.0026(7) 0.0062(7) 0.0107(7)
C10 0.0166(8) 0.0244(10) 0.0190(9) 0.0029(7) 0.0056(7) 0.0088(7)
C11 0.0137(8) 0.0240(10) 0.0198(9) 0.0042(7) 0.0029(7) 0.0050(7)
C12 0.0116(7) 0.0262(10) 0.0192(9) 0.0050(7) 0.0042(6) 0.0001(7)
C13 0.0115(7) 0.0232(9) 0.0156(8) 0.0046(7) -0.0001(6) -0.0040(7)
C14 0.0145(8) 0.0175(9) 0.0176(8) 0.0032(7) 0.0025(7) -0.0042(7)
C15 0.0151(8) 0.0195(9) 0.0161(8) -0.0051(7) 0.0045(6) 0.0014(7)
C16 0.0183(8) 0.0194(9) 0.0132(8) -0.0029(7) 0.0029(7) -0.0005(7)
C17 0.0223(9) 0.0188(9) 0.0083(7) -0.0050(6) 0.0048(6) -0.0022(7)
C18 0.0220(8) 0.0186(9) 0.0069(7) -0.0024(6) 0.0019(6) -0.0040(7)
C19 0.0232(9) 0.0194(9) 0.0064(7) -0.0005(6) 0.0011(6) 0.0008(7)
C20 0.0252(9) 0.0212(9) 0.0098(7) -0.0016(7) 0.0063(7) 0.0024(7)
C21 0.0278(9) 0.0156(9) 0.0107(8) -0.0042(7) 0.0043(7) 0.0038(7)
C22 0.0260(9) 0.0153(9) 0.0119(8) -0.0046(7) 0.0020(7) 0.0011(7)
C23 0.0281(9) 0.0127(8) 0.0149(8) -0.0025(7) 0.0043(7) -0.0003(7)
C24 0.0299(10) 0.0113(8) 0.0161(8) -0.0011(7) 0.0066(7) 0.0048(7)
C25 0.0270(9) 0.0120(8) 0.0163(8) 0.0018(7) 0.0025(7) 0.0039(7)
C26 0.0227(9) 0.0192(9) 0.0165(9) 0.0046(7) 0.0037(7) 0.0051(7)
C27 0.0177(8) 0.0211(9) 0.0118(8) 0.0043(7) -0.0009(6) 0.0058(7)
C28 0.0139(8) 0.0235(10) 0.0132(8) 0.0039(7) -0.0012(6) 0.0037(7)
C29 0.0117(7) 0.0223(9) 0.0116(8) 0.0027(7) -0.0026(6) 0.0002(7)
C30 0.0139(8) 0.0211(9) 0.0150(8) 0.0015(7) -0.0003(6) -0.0021(7)
C31 0.0142(8) 0.0154(8) 0.0150(8) 0.0005(7) -0.0014(6) -0.0037(6)
C32 0.0173(8) 0.0129(8) 0.0148(8) 0.0015(6) 0.0021(7) -0.0029(6)
C33 0.0187(8) 0.0120(8) 0.0123(8) 0.0020(6) 0.0003(7) -0.0006(6)
C34 0.0186(8) 0.0137(8) 0.0115(8) -0.0031(6) 0.0012(6) -0.0022(6)
C35 0.0178(8) 0.0156(8) 0.0110(8) -0.0013(6) -0.0007(6) -0.0036(7)
C36 0.0176(8) 0.0188(9) 0.0112(8) -0.0008(7) 0.0001(6) -0.0029(7)
C37 0.0158(8) 0.0191(9) 0.0086(7) 0.0008(6) -0.0046(6) -0.0006(7)
C38 0.0177(8) 0.0216(9) 0.0082(7) -0.0038(6) -0.0017(6) -0.0012(7)
C39 0.0211(8) 0.0189(9) 0.0112(8) -0.0044(7) -0.0002(7) -0.0020(7)
C79 0.0290(10) 0.0221(10) 0.0211(9) 0.0050(8) 0.0045(8) 0.0085(8)
C80 0.0168(9) 0.0333(11) 0.0272(10) 0.0071(9) 0.0038(7) 0.0059(8)
C81 0.0176(8) 0.0242(10) 0.0192(9) 0.0051(7) -0.0035(7) -0.0042(7)
C82 0.0235(9) 0.0219(10) 0.0127(8) 0.0005(7) -0.0029(7) -0.0030(7)
C83 0.0247(9) 0.0217(10) 0.0164(8) -0.0034(7) 0.0024(7) 0.0006(7)
F791 0.0282(6) 0.0390(8) 0.0420(8) 0.0162(6) -0.0017(6) 0.0098(5)
F792 0.0430(7) 0.0284(7) 0.0205(6) 0.0105(5) 0.0086(5) 0.0128(5)
F793 0.0467(7) 0.0236(6) 0.0264(6) 0.0034(5) 0.0078(5) 0.0156(5)
F801 0.0223(6) 0.0395(8) 0.0484(8) 0.0160(6) 0.0044(5) 0.0127(5)
F802 0.0205(6) 0.0630(10) 0.0560(9) -0.0169(8) -0.0129(6) 0.0095(6)
F803 0.0179(6) 0.0842(12) 0.0554(9) 0.0408(9) 0.0145(6) 0.0145(7)
F811 0.0151(5) 0.0522(8) 0.0339(7) -0.0020(6) 0.0017(5) -0.0072(5)
F812 0.0243(6) 0.0298(6) 0.0204(6) 0.0078(5) -0.0087(4) -0.0066(5)
F813 0.0255(6) 0.0236(6) 0.0288(6) 0.0050(5) -0.0072(5) -0.0071(5)
F821 0.0359(6) 0.0276(6) 0.0190(6) -0.0023(5) 0.0001(5) -0.0140(5)
F822 0.0268(6) 0.0326(7) 0.0155(5) 0.0018(5) -0.0082(4) -0.0010(5)
F823 0.0320(6) 0.0305(7) 0.0166(5) -0.0083(5) 0.0022(5) -0.0033(5)
F831 0.0328(6) 0.0268(7) 0.0278(6) -0.0131(5) -0.0004(5) -0.0031(5)
F832 0.0451(7) 0.0304(7) 0.0288(6) -0.0098(5) 0.0206(6) 0.0002(6)
F833 0.0404(7) 0.0201(6) 0.0240(6) -0.0009(5) 0.0028(5) 0.0067(5)

loop_
_atom_type_symbol
_atom_type_description
_atom_type_scat_dispersion_real
_atom_type_scat_dispersion_imag
_atom_type_scat_source
C C 0.0033 0.0016 'International Tables Vol C Tables 4.2.6.8 and 6.1.1.4'
F F 0.0171 0.0103 'International Tables Vol C Tables 4.2.6.8 and 6.1.1.4'

loop_
_geom_angle_atom_site_label_1
_geom_angle_atom_site_label_2
_geom_angle_atom_site_label_3
_geom_angle
_geom_angle_site_symmetry_1
_geom_angle_site_symmetry_3
C6 C1 C2 119.53(17) . .
C6 C1 C10 121.16(18) . .
C2 C1 C10 108.49(17) . .
C3 C2 C12 120.12(17) . .
C3 C2 C1 120.37(17) . .
C12 C2 C1 109.38(16) . .
C2 C3 C15 119.75(17) . 2
C2 C3 C4 120.10(18) . .
C15 C3 C4 108.60(16) 2 .
C5 C4 C17 121.47(17) . 2
C5 C4 C3 119.62(17) . .
C17 C4 C3 108.65(16) 2 .
C4 C5 C20 118.94(17) . .
C4 C5 C6 120.25(17) . .
C20 C5 C6 107.17(16) . .
C1 C6 C7 118.90(16) . .
C1 C6 C5 120.13(18) . .
C7 C6 C5 107.98(16) . .
C8 C7 C6 118.77(18) . .
C8 C7 C21 119.73(17) . .
C6 C7 C21 108.75(16) . .
C7 C8 C24 118.99(17) . .
C7 C8 C9 122.40(18) . .
C24 C8 C9 108.68(16) . .
C10 C9 C8 119.03(17) . .
C10 C9 C26 123.33(17) . .
C8 C9 C26 109.36(16) . .
C9 C10 C1 119.57(17) . .
C9 C10 C11 122.45(16) . .
C1 C10 C11 110.26(17) . .
C10 C11 C12 100.65(14) . .
C10 C11 C80 111.85(15) . .
C12 C11 C80 111.17(15) . .
C10 C11 C28 110.41(15) . .
C12 C11 C28 109.62(14) . .
C80 C11 C28 112.52(15) . .
C13 C12 C2 119.12(17) . .
C13 C12 C11 123.39(16) . .
C2 C12 C11 110.34(17) . .
C12 C13 C14 120.55(17) . .
C12 C13 C30 123.08(16) . .
C14 C13 C30 110.16(15) . .
C15 C14 C13 121.07(17) 2 .
C15 C14 C32 121.46(16) 2 .
C13 C14 C32 107.74(15) . .
C14 C15 C3 119.11(16) 2 2
C14 C15 C16 121.63(16) 2 .
C3 C15 C16 111.71(16) 2 .
C15 C16 C83 109.97(15) . .
C15 C16 C34 111.61(14) . .
C83 C16 C34 110.29(15) . .
C15 C16 C17 99.92(14) . .
C83 C16 C17 114.65(14) . .
C34 C16 C17 110.05(14) . .
C18 C17 C4 118.78(17) . 2
C18 C17 C16 121.97(15) . .
C4 C17 C16 110.32(15) 2 .
C17 C18 C19 120.28(16) . 2
C17 C18 C36 123.53(16) . .
C19 C18 C36 109.72(15) 2 .
C20 C19 C18 121.38(17) . 2
C20 C19 C38 119.86(17) . .
C18 C19 C38 108.74(15) 2 .
C19 C20 C5 118.80(17) . .
C19 C20 C21 119.28(16) . .
C5 C20 C21 109.71(16) . .
C22 C21 C20 121.64(16) . .
C22 C21 C7 122.22(16) . .
C20 C21 C7 106.21(16) . .
C21 C22 C23 117.24(17) . .
C21 C22 C39 119.80(17) . .
C23 C22 C39 116.11(16) . .
C25 C23 C24 115.66(17) 2 .
C25 C23 C22 119.63(17) 2 .
C24 C23 C22 118.72(17) . .
C25 C24 C23 121.19(17) . .
C25 C24 C8 109.57(17) . .
C23 C24 C8 122.02(17) . .
C23 C25 C24 121.95(18) 2 .
C23 C25 C26 123.80(17) 2 .
C24 C25 C26 110.49(16) . .
C9 C26 C25 101.26(15) . .
C9 C26 C79 113.84(15) . .
C25 C26 C79 106.75(16) . .
C9 C26 C27 111.07(15) . .
C25 C26 C27 108.35(15) . .
C79 C26 C27 114.47(15) . .
C28 C27 C39 120.62(17) . 2
C28 C27 C26 121.45(16) . .
C39 C27 C26 116.87(16) 2 .
C27 C28 C29 120.13(16) . .
C27 C28 C11 121.26(16) . .
C29 C28 C11 117.94(16) . .
C37 C29 C28 118.69(16) . .
C37 C29 C30 115.99(16) . .
C28 C29 C30 123.61(15) . .
C13 C30 C29 109.89(15) . .
C13 C30 C31 100.63(14) . .
C29 C30 C31 106.91(14) . .
C13 C30 C81 109.72(14) . .
C29 C30 C81 113.57(14) . .
C31 C30 C81 115.30(15) . .
C32 C31 C35 121.15(16) . .
C32 C31 C30 109.76(15) . .
C35 C31 C30 124.52(15) . .
C31 C32 C33 121.54(16) . .
C31 C32 C14 110.04(16) . .
C33 C32 C14 120.76(16) . .
C32 C33 C33 116.52(19) . 2
C32 C33 C34 119.48(16) . 2
C33 C33 C34 120.80(19) 2 2
C35 C34 C33 119.36(15) . 2
C35 C34 C16 120.09(15) . .
C33 C34 C16 119.67(15) 2 .
C34 C35 C31 119.41(16) . .
C34 C35 C36 122.81(15) . .
C31 C35 C36 115.61(15) . .
C18 C36 C35 110.07(14) . .
C18 C36 C37 100.83(14) . .
C35 C36 C37 106.30(13) . .
C18 C36 C82 108.77(14) . .
C35 C36 C82 115.00(15) . .
C37 C36 C82 114.91(14) . .
C29 C37 C38 120.86(17) . 2
C29 C37 C36 125.69(16) . .
C38 C37 C36 109.58(15) 2 .
C37 C38 C39 121.86(16) 2 .
C37 C38 C19 109.46(16) 2 .
C39 C38 C19 122.83(17) . .
C38 C39 C27 116.92(17) . 2
C38 C39 C22 116.56(16) . .
C27 C39 C22 122.97(16) 2 .
F791 C79 F792 107.60(16) . .
F791 C79 F793 107.94(16) . .
F792 C79 F793 107.36(16) . .
F791 C79 C26 114.48(17) . .
F792 C79 C26 110.65(15) . .
F793 C79 C26 108.55(16) . .
F801 C80 F803 107.33(17) . .
F801 C80 F802 107.19(17) . .
F803 C80 F802 107.39(19) . .
F801 C80 C11 112.84(17) . .
F803 C80 C11 110.05(16) . .
F802 C80 C11 111.79(16) . .
F813 C81 F812 108.07(16) . .
F813 C81 F811 106.83(15) . .
F812 C81 F811 106.77(15) . .
F813 C81 C30 111.59(15) . .
F812 C81 C30 112.04(15) . .
F811 C81 C30 111.27(16) . .
F821 C82 F823 106.99(16) . .
F821 C82 F822 108.38(15) . .
F823 C82 F822 106.57(15) . .
F821 C82 C36 112.65(14) . .
F823 C82 C36 111.63(15) . .
F822 C82 C36 110.36(15) . .
F831 C83 F832 107.73(15) . .
F831 C83 F833 107.16(16) . .
F832 C83 F833 107.62(15) . .
F831 C83 C16 112.41(16) . .
F832 C83 C16 111.45(16) . .
F833 C83 C16 110.25(15) . .

loop_
_geom_bond_atom_site_label_1
_geom_bond_atom_site_label_2
_geom_bond_distance
_geom_bond_site_symmetry_2
C1 C6 1.398(3) .
C1 C2 1.433(3) .
C1 C10 1.445(3) .
C2 C3 1.406(3) .
C2 C12 1.430(3) .
C3 C15 1.413(3) 2
C3 C4 1.443(3) .
C4 C5 1.388(3) .
C4 C17 1.439(3) 2
C5 C20 1.435(3) .
C5 C6 1.453(3) .
C6 C7 1.429(3) .
C7 C8 1.383(3) .
C7 C21 1.460(3) .
C8 C24 1.428(3) .
C8 C9 1.436(3) .
C9 C10 1.361(3) .
C9 C26 1.526(2) .
C10 C11 1.535(3) .
C11 C12 1.539(3) .
C11 C80 1.545(2) .
C11 C28 1.555(2) .
C12 C13 1.355(3) .
C13 C14 1.426(2) .
C13 C30 1.518(2) .
C14 C15 1.370(3) 2
C14 C32 1.447(2) .
C15 C14 1.370(3) 2
C15 C3 1.413(3) 2
C15 C16 1.533(2) .
C16 C83 1.537(3) .
C16 C34 1.542(2) .
C16 C17 1.542(3) .
C17 C18 1.361(3) .
C17 C4 1.439(3) 2
C18 C19 1.426(3) 2
C18 C36 1.519(2) .
C19 C20 1.384(3) .
C19 C18 1.426(3) 2
C19 C38 1.434(3) .
C20 C21 1.438(3) .
C21 C22 1.399(3) .
C22 C23 1.463(3) .
C22 C39 1.475(3) .
C23 C25 1.380(3) 2
C23 C24 1.425(3) .
C24 C25 1.403(3) .
C25 C23 1.380(3) 2
C25 C26 1.526(3) .
C26 C79 1.541(3) .
C26 C27 1.544(3) .
C27 C28 1.409(3) .
C27 C39 1.435(2) 2
C28 C29 1.439(3) .
C29 C37 1.380(2) .
C29 C30 1.532(3) .
C30 C31 1.557(2) .
C30 C81 1.568(2) .
C31 C32 1.390(2) .
C31 C35 1.409(2) .
C32 C33 1.428(2) .
C33 C33 1.430(3) 2
C33 C34 1.452(2) 2
C34 C35 1.396(2) .
C34 C33 1.452(2) 2
C35 C36 1.539(2) .
C36 C37 1.554(3) .
C36 C82 1.555(2) .
C37 C38 1.409(3) 2
C38 C37 1.409(3) 2
C38 C39 1.410(3) .
C39 C27 1.435(2) 2
C79 F791 1.317(2) .
C79 F792 1.340(2) .
C79 F793 1.344(2) .
C80 F801 1.317(2) .
C80 F803 1.327(2) .
C80 F802 1.331(3) .
C81 F813 1.326(2) .
C81 F812 1.336(2) .
C81 F811 1.336(2) .
C82 F821 1.328(2) .
C82 F823 1.337(2) .
C82 F822 1.339(2) .
C83 F831 1.333(2) .
C83 F832 1.336(2) .
C83 F833 1.339(2) .

loop_
_platon_squeeze_void_nr
_platon_squeeze_void_average_x
_platon_squeeze_void_average_y
_platon_squeeze_void_average_z
_platon_squeeze_void_volume
_platon_squeeze_void_count_electrons
1 0.250 -0.250 0.000 164.6 62.0
2 0.750 0.250 0.000 164.6 62.0
3 0.500 0.026 0.250 46.6 -0.4
4 0.750 -0.250 0.500 164.6 61.9
5 0.250 0.250 0.500 164.6 61.9
6 0.500 -0.026 0.750 46.6 -0.5
7 1.000 0.474 0.750 46.5 -0.5
8 0.000 0.526 0.250 46.6 -0.4
